data_4002812
loop_
_publ_author_name
'Wang, Zhenbin'
'Chu, Iek-Heng'
'Zhou, Fei'
'Ong, Shyue Ping'

_publ_section_title
;
 Electronic Structure Descriptor for the Discovery of Narrow-Band
 Red-Emitting Phosphors
;
_journal_issue 11
_journal_name_full 'Chemistry of Materials'
_journal_page_first 4024
_journal_paper_doi 10.1021/acs.chemmater.6b01496
_journal_volume 28
_journal_year 2016
_chemical_formula_structural AlSi143N191O
_chemical_formula_sum 'Al N191 O Si143'
_space_group_IT_number 1
_symmetry_Int_Tables_number 1
_symmetry_space_group_name_Hall 'P 1'
_symmetry_space_group_name_H-M 'P 1'
_cell_angle_alpha 89.99959335
_cell_angle_beta 89.99987772
_cell_angle_gamma 60.02352930
_cell_formula_units_Z 1
_cell_length_a 15.31853493
_cell_length_b 15.32203111
_cell_length_c 17.55878092
_cell_volume 3569.945
_cod_data_source_file 59.cif
_cod_data_source_block AlSi143N191O
_cod_original_cell_volume 3569.94466093
_cod_original_sg_symbol_H-M P1
_cod_original_formula_sum 'Al1 Si143 N191 O1'
_cod_database_code 4002812

loop_
_symmetry_equiv_pos_site_id
_symmetry_equiv_pos_as_xyz
1 'x, y, z'

loop_
_atom_site_aniso_type_symbol
_atom_site_aniso_U_11
_atom_site_aniso_U_22
_atom_site_aniso_U_33
_atom_site_aniso_U_12
_atom_site_aniso_U_13
_atom_site_aniso_U_23
O 0 0 0 0 0 0
Al 0 0 0 0 0 0
Si 0 0 0 0 0 0
N 0 0 0 0 0 0

loop_
_atom_site_type_symbol
_atom_site_label
_atom_site_symmetry_multiplicity
_atom_site_fract_x
_atom_site_fract_y
_atom_site_fract_z
_atom_site_occupancy
Al Al1 1 0.800661 0.583223 0.944659 1
Si Si2 1 0.087071 0.615636 0.944625 1
Si Si3 1 0.087479 0.615537 0.111359 1
Si Si4 1 0.087504 0.615510 0.777894 1
Si Si5 1 0.087507 0.115522 0.944622 1
Si Si6 1 0.087518 0.115456 0.444626 1
Si Si7 1 0.087528 0.115443 0.611252 1
Si Si8 1 0.087529 0.615516 0.277986 1
Si Si9 1 0.087561 0.115413 0.277989 1
Si Si10 1 0.087563 0.615477 0.611272 1
Si Si11 1 0.087587 0.115501 0.777863 1
Si Si12 1 0.087612 0.115477 0.111379 1
Si Si13 1 0.087615 0.615494 0.444631 1
Si Si14 1 0.114566 0.297463 0.944613 1
Si Si15 1 0.115289 0.796890 0.944633 1
Si Si16 1 0.115546 0.796894 0.111395 1
Si Si17 1 0.115565 0.796872 0.777864 1
Si Si18 1 0.115623 0.796878 0.611263 1
Si Si19 1 0.115624 0.796893 0.277998 1
Si Si20 1 0.115632 0.296854 0.444616 1
Si Si21 1 0.115646 0.296816 0.611169 1
Si Si22 1 0.115664 0.796885 0.444637 1
Si Si23 1 0.115694 0.296759 0.278059 1
Si Si24 1 0.115896 0.296338 0.777686 1
Si Si25 1 0.115931 0.296316 0.111548 1
Si Si26 1 0.202506 0.912719 0.861248 1
Si Si27 1 0.202546 0.912693 0.027994 1
Si Si28 1 0.202684 0.412513 0.027989 1
Si Si29 1 0.202699 0.412495 0.861273 1
Si Si30 1 0.203062 0.412454 0.194661 1
Si Si31 1 0.203067 0.912446 0.694548 1
Si Si32 1 0.203081 0.412462 0.361309 1
Si Si33 1 0.203101 0.412429 0.694592 1
Si Si34 1 0.203105 0.912418 0.194682 1
Si Si35 1 0.203117 0.412446 0.527945 1
Si Si36 1 0.203119 0.912449 0.527931 1
Si Si37 1 0.203131 0.912434 0.361312 1
Si Si38 1 0.296652 0.087946 0.944629 1
Si Si39 1 0.296664 0.587484 0.944616 1
Si Si40 1 0.296884 0.587440 0.111354 1
Si Si41 1 0.296894 0.587422 0.777879 1
Si Si42 1 0.296982 0.087518 0.444619 1
Si Si43 1 0.296985 0.587503 0.277988 1
Si Si44 1 0.297025 0.587475 0.611250 1
Si Si45 1 0.297029 0.087506 0.611249 1
Si Si46 1 0.297042 0.587481 0.444624 1
Si Si47 1 0.297078 0.087473 0.277988 1
Si Si48 1 0.297240 0.087464 0.777838 1
Si Si49 1 0.297277 0.087438 0.111416 1
Si Si50 1 0.383459 0.703649 0.861082 1
Si Si51 1 0.383468 0.703642 0.028138 1
Si Si52 1 0.384318 0.203292 0.027967 1
Si Si53 1 0.384337 0.203269 0.861299 1
Si Si54 1 0.384460 0.203097 0.527952 1
Si Si55 1 0.384462 0.203102 0.361317 1
Si Si56 1 0.384463 0.203201 0.194679 1
Si Si57 1 0.384477 0.203165 0.694579 1
Si Si58 1 0.384531 0.703094 0.694479 1
Si Si59 1 0.384553 0.703080 0.527901 1
Si Si60 1 0.384562 0.703057 0.361307 1
Si Si61 1 0.384578 0.703057 0.194733 1
Si Si62 1 0.411645 0.885024 0.860804 1
Si Si63 1 0.411672 0.885007 0.028421 1
Si Si64 1 0.412377 0.384552 0.027946 1
Si Si65 1 0.412401 0.384546 0.861312 1
Si Si66 1 0.412547 0.384491 0.361284 1
Si Si67 1 0.412547 0.884506 0.527900 1
Si Si68 1 0.412554 0.884475 0.694423 1
Si Si69 1 0.412570 0.884492 0.361329 1
Si Si70 1 0.412573 0.384463 0.527960 1
Si Si71 1 0.412574 0.384513 0.194610 1
Si Si72 1 0.412594 0.884430 0.194806 1
Si Si73 1 0.412626 0.384470 0.694636 1
Si Si74 1 0.583396 0.614979 0.944609 1
Si Si75 1 0.587314 0.115825 0.944631 1
Si Si76 1 0.587315 0.115799 0.111281 1
Si Si77 1 0.587340 0.115737 0.777986 1
Si Si78 1 0.587468 0.115562 0.277984 1
Si Si79 1 0.587485 0.115477 0.611280 1
Si Si80 1 0.587495 0.115511 0.444635 1
Si Si81 1 0.587628 0.615505 0.444602 1
Si Si82 1 0.587697 0.615444 0.611138 1
Si Si83 1 0.587728 0.615472 0.278080 1
Si Si84 1 0.588069 0.615100 0.777481 1
Si Si85 1 0.588100 0.615121 0.111727 1
Si Si86 1 0.612208 0.802109 0.944625 1
Si Si87 1 0.615497 0.297290 0.944632 1
Si Si88 1 0.615509 0.297355 0.111112 1
Si Si89 1 0.615554 0.297267 0.778147 1
Si Si90 1 0.615569 0.296881 0.277942 1
Si Si91 1 0.615579 0.296873 0.444617 1
Si Si92 1 0.615609 0.296793 0.611291 1
Si Si93 1 0.615620 0.796971 0.444606 1
Si Si94 1 0.615622 0.796389 0.777585 1
Si Si95 1 0.615632 0.796422 0.111644 1
Si Si96 1 0.615684 0.796846 0.611175 1
Si Si97 1 0.615710 0.796870 0.278049 1
Si Si98 1 0.703033 0.412429 0.527896 1
Si Si99 1 0.703039 0.412448 0.361348 1
Si Si100 1 0.703070 0.412313 0.694395 1
Si Si101 1 0.703083 0.912548 0.194643 1
Si Si102 1 0.703102 0.412362 0.194831 1
Si Si103 1 0.703112 0.912468 0.694611 1
Si Si104 1 0.703116 0.912581 0.361305 1
Si Si105 1 0.703137 0.912524 0.527952 1
Si Si106 1 0.703495 0.912584 0.028026 1
Si Si107 1 0.703497 0.912527 0.861229 1
Si Si108 1 0.704282 0.412423 0.860893 1
Si Si109 1 0.704286 0.412449 0.028329 1
Si Si110 1 0.796785 0.087662 0.111373 1
Si Si111 1 0.796809 0.087481 0.944633 1
Si Si112 1 0.796816 0.087579 0.777894 1
Si Si113 1 0.796916 0.087639 0.277983 1
Si Si114 1 0.796951 0.087626 0.444636 1
Si Si115 1 0.796955 0.087554 0.611284 1
Si Si116 1 0.797122 0.587712 0.444604 1
Si Si117 1 0.797340 0.587589 0.610650 1
Si Si118 1 0.797378 0.587626 0.278573 1
Si Si119 1 0.798428 0.586014 0.777049 1
Si Si120 1 0.798472 0.586041 0.112198 1
Si Si121 1 0.884317 0.703588 0.027533 1
Si Si122 1 0.884337 0.703544 0.861702 1
Si Si123 1 0.884394 0.703203 0.194555 1
Si Si124 1 0.884431 0.703093 0.694682 1
Si Si125 1 0.884431 0.203150 0.527965 1
Si Si126 1 0.884452 0.203152 0.361289 1
Si Si127 1 0.884504 0.203061 0.694624 1
Si Si128 1 0.884519 0.203090 0.194617 1
Si Si129 1 0.884541 0.703387 0.361351 1
Si Si130 1 0.884552 0.703327 0.527907 1
Si Si131 1 0.884776 0.202171 0.027912 1
Si Si132 1 0.884779 0.202143 0.861329 1
Si Si133 1 0.912370 0.884922 0.028151 1
Si Si134 1 0.912394 0.884881 0.861128 1
Si Si135 1 0.912447 0.884660 0.194695 1
Si Si136 1 0.912467 0.884563 0.694568 1
Si Si137 1 0.912495 0.383883 0.860096 1
Si Si138 1 0.912543 0.383844 0.029123 1
Si Si139 1 0.912549 0.384532 0.527807 1
Si Si140 1 0.912564 0.884707 0.361321 1
Si Si141 1 0.912573 0.884647 0.527938 1
Si Si142 1 0.912588 0.384527 0.361403 1
Si Si143 1 0.912753 0.384350 0.694247 1
Si Si144 1 0.912783 0.384377 0.194964 1
N N145 1 0.015458 0.149397 0.527939 1
N N146 1 0.015473 0.649711 0.194743 1
N N147 1 0.015479 0.149373 0.361305 1
N N148 1 0.015508 0.649622 0.694504 1
N N149 1 0.015531 0.149200 0.694543 1
N N150 1 0.015548 0.649659 0.361347 1
N N151 1 0.015554 0.149160 0.194699 1
N N152 1 0.015558 0.649621 0.527921 1
N N153 1 0.015645 0.649947 0.028227 1
N N154 1 0.015657 0.649928 0.861012 1
N N155 1 0.015711 0.148943 0.861246 1
N N156 1 0.015713 0.148953 0.028001 1
N N157 1 0.149379 0.334848 0.861165 1
N N158 1 0.149397 0.334831 0.028059 1
N N159 1 0.149715 0.834716 0.861311 1
N N160 1 0.149730 0.834714 0.027941 1
N N161 1 0.149740 0.834874 0.527962 1
N N162 1 0.149745 0.834869 0.361310 1
N N163 1 0.149786 0.334825 0.527888 1
N N164 1 0.149797 0.334801 0.361341 1
N N165 1 0.149845 0.834773 0.694580 1
N N166 1 0.149858 0.834769 0.194672 1
N N167 1 0.149944 0.334669 0.694459 1
N N168 1 0.149990 0.334620 0.194772 1
N N169 1 0.164727 0.484565 0.944626 1
N N170 1 0.165002 0.484530 0.111369 1
N N171 1 0.165019 0.484540 0.277996 1
N N172 1 0.165051 0.984431 0.777880 1
N N173 1 0.165071 0.484511 0.777885 1
N N174 1 0.165072 0.484537 0.444630 1
N N175 1 0.165077 0.984495 0.944623 1
N N176 1 0.165083 0.984410 0.111353 1
N N177 1 0.165090 0.484510 0.611257 1
N N178 1 0.165101 0.984492 0.444619 1
N N179 1 0.165148 0.984467 0.611252 1
N N180 1 0.165183 0.984435 0.277985 1
N N181 1 0.166495 0.166819 0.944638 1
N N182 1 0.166589 0.666674 0.944641 1
N N183 1 0.166719 0.166571 0.444640 1
N N184 1 0.166760 0.666639 0.278046 1
N N185 1 0.166784 0.166505 0.611281 1
N N186 1 0.166786 0.666617 0.611267 1
N N187 1 0.166789 0.666661 0.111466 1
N N188 1 0.166799 0.666649 0.777820 1
N N189 1 0.166804 0.666629 0.444670 1
N N190 1 0.166833 0.166459 0.277988 1
N N191 1 0.167243 0.166053 0.777912 1
N N192 1 0.167272 0.166037 0.111376 1
N N193 1 0.332992 0.833563 0.861287 1
N N194 1 0.333019 0.833548 0.027965 1
N N195 1 0.333126 0.333513 0.027992 1
N N196 1 0.333153 0.333492 0.861332 1
N N197 1 0.333384 0.333352 0.361307 1
N N198 1 0.333398 0.333413 0.194653 1
N N199 1 0.333411 0.333335 0.527981 1
N N200 1 0.333421 0.833330 0.527954 1
N N201 1 0.333431 0.833315 0.694655 1
N N202 1 0.333437 0.833313 0.361280 1
N N203 1 0.333441 0.333375 0.694669 1
N N204 1 0.333469 0.833276 0.194591 1
N N205 1 0.335025 0.515553 0.027946 1
N N206 1 0.335062 0.515547 0.861286 1
N N207 1 0.335096 0.515445 0.361293 1
N N208 1 0.335111 0.015419 0.527944 1
N N209 1 0.335117 0.515465 0.194648 1
N N210 1 0.335133 0.515422 0.527943 1
N N211 1 0.335150 0.015410 0.361299 1
N N212 1 0.335162 0.015610 0.861322 1
N N213 1 0.335173 0.015593 0.027922 1
N N214 1 0.335196 0.515432 0.694588 1
N N215 1 0.335387 0.015327 0.694575 1
N N216 1 0.335432 0.015286 0.194664 1
N N217 1 0.350452 0.165028 0.444632 1
N N218 1 0.350503 0.165008 0.611289 1
N N219 1 0.350506 0.165025 0.944633 1
N N220 1 0.350524 0.165002 0.277965 1
N N221 1 0.350568 0.664974 0.444609 1
N N222 1 0.350606 0.164999 0.777940 1
N N223 1 0.350620 0.164996 0.111322 1
N N224 1 0.350631 0.664931 0.611249 1
N N225 1 0.350636 0.664924 0.277956 1
N N226 1 0.350648 0.664877 0.777879 1
N N227 1 0.350682 0.664848 0.111342 1
N N228 1 0.350727 0.664848 0.944610 1
N N229 1 0.483521 0.850812 0.944608 1
N N230 1 0.484483 0.350573 0.944632 1
N N231 1 0.484536 0.350674 0.111214 1
N N232 1 0.484545 0.850293 0.777977 1
N N233 1 0.484561 0.850276 0.111244 1
N N234 1 0.484577 0.350615 0.778042 1
N N235 1 0.484591 0.350505 0.277942 1
N N236 1 0.484597 0.350448 0.444618 1
N N237 1 0.484628 0.350458 0.611292 1
N N238 1 0.484641 0.850486 0.444619 1
N N239 1 0.484690 0.850381 0.611218 1
N N240 1 0.484720 0.850342 0.278014 1
N N241 1 0.515161 0.650209 0.861034 1
N N242 1 0.515165 0.650212 0.028187 1
N N243 1 0.515308 0.149805 0.027935 1
N N244 1 0.515325 0.149755 0.861318 1
N N245 1 0.515424 0.149742 0.194655 1
N N246 1 0.515437 0.149578 0.361313 1
N N247 1 0.515441 0.149534 0.527958 1
N N248 1 0.515446 0.149652 0.694609 1
N N249 1 0.515522 0.649648 0.527909 1
N N250 1 0.515530 0.649637 0.361295 1
N N251 1 0.515564 0.649763 0.694553 1
N N252 1 0.515610 0.649766 0.194660 1
N N253 1 0.649220 0.336064 0.027694 1
N N254 1 0.649232 0.336021 0.861553 1
N N255 1 0.649473 0.834324 0.027759 1
N N256 1 0.649480 0.834271 0.861480 1
N N257 1 0.649552 0.834921 0.194568 1
N N258 1 0.649560 0.834867 0.694664 1
N N259 1 0.649609 0.334901 0.361285 1
N N260 1 0.649613 0.334902 0.194631 1
N N261 1 0.649621 0.835053 0.361296 1
N N262 1 0.649639 0.835001 0.527933 1
N N263 1 0.649641 0.334802 0.694611 1
N N264 1 0.649646 0.334842 0.527957 1
N N265 1 0.664209 0.984647 0.111231 1
N N266 1 0.664232 0.984576 0.778020 1
N N267 1 0.664257 0.484430 0.777664 1
N N268 1 0.664311 0.484452 0.111551 1
N N269 1 0.664324 0.984504 0.944617 1
N N270 1 0.664750 0.484538 0.611178 1
N N271 1 0.664801 0.984602 0.277939 1
N N272 1 0.664813 0.984527 0.611320 1
N N273 1 0.664816 0.484564 0.278062 1
N N274 1 0.664850 0.484567 0.444624 1
N N275 1 0.664935 0.984594 0.444642 1
N N276 1 0.666460 0.486451 0.944605 1
N N277 1 0.666507 0.166985 0.111151 1
N N278 1 0.666535 0.166931 0.944651 1
N N279 1 0.666541 0.166908 0.778165 1
N N280 1 0.666642 0.166663 0.277993 1
N N281 1 0.666661 0.166642 0.444656 1
N N282 1 0.666670 0.166573 0.611302 1
N N283 1 0.666747 0.666721 0.444622 1
N N284 1 0.666827 0.666621 0.611456 1
N N285 1 0.666866 0.666642 0.277787 1
N N286 1 0.667074 0.666275 0.779392 1
N N287 1 0.667107 0.666299 0.109815 1
N N288 1 0.833187 0.834279 0.028987 1
N N289 1 0.833196 0.834236 0.860317 1
N N290 1 0.833278 0.333373 0.694529 1
N N291 1 0.833281 0.833582 0.194911 1
N N292 1 0.833304 0.333432 0.527917 1
N N293 1 0.833308 0.833480 0.694379 1
N N294 1 0.833311 0.333406 0.194711 1
N N295 1 0.833320 0.333446 0.361350 1
N N296 1 0.833383 0.833634 0.361407 1
N N297 1 0.833397 0.833574 0.527880 1
N N298 1 0.833717 0.331956 0.027825 1
N N299 1 0.833717 0.331932 0.861398 1
N N300 1 0.834308 0.511735 0.856157 1
N N301 1 0.834383 0.511697 0.033124 1
N N302 1 0.834576 0.015749 0.028028 1
N N303 1 0.834594 0.015710 0.861249 1
N N304 1 0.834680 0.015580 0.194671 1
N N305 1 0.834700 0.015492 0.694592 1
N N306 1 0.835010 0.015619 0.361309 1
N N307 1 0.835030 0.015563 0.527946 1
N N308 1 0.835116 0.515504 0.527554 1
N N309 1 0.835189 0.515505 0.361657 1
N N310 1 0.835489 0.515336 0.693077 1
N N311 1 0.835554 0.515376 0.196161 1
N N312 1 0.849507 0.669902 0.944627 1
N N313 1 0.850110 0.665611 0.111448 1
N N314 1 0.850123 0.665528 0.777796 1
N N315 1 0.850308 0.665573 0.278192 1
N N316 1 0.850330 0.665479 0.611049 1
N N317 1 0.850357 0.165177 0.444624 1
N N318 1 0.850359 0.165163 0.277965 1
N N319 1 0.850383 0.165092 0.611283 1
N N320 1 0.850389 0.665394 0.444619 1
N N321 1 0.850600 0.164713 0.111408 1
N N322 1 0.850621 0.164643 0.777833 1
N N323 1 0.850948 0.164061 0.944626 1
N N324 1 0.983777 0.350819 0.944598 1
N N325 1 0.984305 0.850917 0.944640 1
N N326 1 0.984624 0.850902 0.111406 1
N N327 1 0.984626 0.850693 0.277985 1
N N328 1 0.984634 0.850624 0.611274 1
N N329 1 0.984643 0.850841 0.777862 1
N N330 1 0.984679 0.850612 0.444628 1
N N331 1 0.984703 0.350301 0.444614 1
N N332 1 0.984787 0.350103 0.610892 1
N N333 1 0.984827 0.350062 0.278315 1
N N334 1 0.985684 0.347840 0.777010 1
N N335 1 0.985721 0.347816 0.112208 1
O O336 1 0.658254 0.671813 0.944608 1

_cod_struct_determination_method theoretical
